data_7118253
loop_
_publ_author_name
'Zhu, Xu'
'Chiba, Shunsuke'

_publ_section_title
;
 Construction of 1-pyrroline skeletons by Lewis acid-mediated conjugate
 addition of vinyl azides.
;
_journal_issue 12
_journal_name_full 'Chemical communications (Cambridge, England)'
_journal_page_first 2473
_journal_page_last 2476
_journal_paper_doi 10.1039/c5cc10299e
_journal_volume 52
_journal_year 2016
_chemical_formula_sum 'C27 H26 N2 O3'
_chemical_formula_weight 426.50
_space_group_crystal_system triclinic
_space_group_IT_number 2
_space_group_name_Hall '-P 1'
_space_group_name_H-M_alt 'P -1'
_symmetry_space_group_name_Hall '-P 1'
_symmetry_space_group_name_H-M 'P -1'
_atom_sites_solution_hydrogens mixed
_audit_update_record
;
2015-12-15 deposited with the CCDC.
2016-01-04 downloaded from the CCDC.
;
_cell_angle_alpha 80.826(3)
_cell_angle_beta 73.356(3)
_cell_angle_gamma 74.316(2)
_cell_formula_units_Z 2
_cell_length_a 8.2128(6)
_cell_length_b 12.0722(9)
_cell_length_c 12.1473(10)
_cell_measurement_reflns_used 6856
_cell_measurement_temperature 103.(2)
_cell_measurement_theta_max 30.6607
_cell_measurement_theta_min 2.3732
_cell_volume 1106.54(15)
_computing_cell_refinement 'SAINT V8.34A (Bruker AXS Inc., 2013)'
_computing_data_collection 'APEX3 (Bruker AXS Inc., 2015)'
_computing_data_reduction 'SAINT V8.34A (Bruker AXS Inc., 2013)'
_computing_molecular_graphics 'XP (Bruker AXS Inc., 2015)'
_computing_publication_material 'APEX3 (Bruker AXS Inc., 2015)'
_computing_structure_refinement 'SHELXL-2014/7 (Sheldrick, 2014)'
_computing_structure_solution 'SHELXT (Bruker AXS Inc., 2015)'
_diffrn_ambient_temperature 103.(2)
_diffrn_detector_area_resol_mean 8.3333
_diffrn_measured_fraction_theta_full 0.998
_diffrn_measured_fraction_theta_max 0.998
_diffrn_measurement_device_type 'CCD area detector'
_diffrn_measurement_method 'phi and omega scans'
_diffrn_radiation_monochromator graphite
_diffrn_radiation_type MoK\a
_diffrn_radiation_wavelength 0.71073
_diffrn_reflns_av_R_equivalents 0.1072
_diffrn_reflns_av_unetI/netI 0.0831
_diffrn_reflns_limit_h_max 11
_diffrn_reflns_limit_h_min -11
_diffrn_reflns_limit_k_max 17
_diffrn_reflns_limit_k_min -17
_diffrn_reflns_limit_l_max 17
_diffrn_reflns_limit_l_min -17
_diffrn_reflns_number 46069
_diffrn_reflns_theta_full 31.07
_diffrn_reflns_theta_max 31.07
_diffrn_reflns_theta_min 2.37
_diffrn_source 'fine-focus sealed tube'
_exptl_absorpt_coefficient_mu 0.084
_exptl_absorpt_correction_T_max 0.97
_exptl_absorpt_correction_T_min 0.78
_exptl_absorpt_correction_type multi-scan
_exptl_absorpt_process_details 'SADABS V2014/5 (Bruker AXS Inc.)'
_exptl_crystal_colour colourless
_exptl_crystal_density_diffrn 1.280
_exptl_crystal_density_method 'not measured'
_exptl_crystal_description block
_exptl_crystal_F_000 452
_exptl_crystal_size_max 0.420
_exptl_crystal_size_mid 0.320
_exptl_crystal_size_min 0.300
_refine_diff_density_max 0.342
_refine_diff_density_min -0.315
_refine_ls_extinction_method none
_refine_ls_goodness_of_fit_ref 1.032
_refine_ls_hydrogen_treatment mixed
_refine_ls_matrix_type full
_refine_ls_number_parameters 293
_refine_ls_number_reflns 7077
_refine_ls_number_restraints 0
_refine_ls_restrained_S_all 1.032
_refine_ls_R_factor_all 0.0881
_refine_ls_R_factor_gt 0.0585
_refine_ls_shift/su_max 0.000
_refine_ls_shift/su_mean 0.000
_refine_ls_structure_factor_coef Fsqd
_refine_ls_weighting_details 'w=1/[\s^2^(Fo^2^)+(0.0527P)^2^+0.4331P] where P=(Fo^2^+2Fc^2^)/3'
_refine_ls_weighting_scheme calc
_refine_ls_wR_factor_gt 0.1351
_refine_ls_wR_factor_ref 0.1554
_reflns_number_gt 5034
_reflns_number_total 7077
_reflns_threshold_expression 'I > 2\s(I)'
_cod_data_source_file c5cc10299e2.cif
_cod_data_source_block I
_cod_depositor_comments 'Adding full bibliography for 7118247--7118254.cif.'
_cod_database_code 7118253

loop_
_space_group_symop_operation_xyz
'x, y, z'
'-x, -y, -z'

loop_
_atom_site_type_symbol
_atom_site_label
_atom_site_fract_x
_atom_site_fract_y
_atom_site_fract_z
_atom_site_U_iso_or_equiv
_atom_site_adp_type
_atom_site_calc_flag
_atom_site_refinement_flags_adp
_atom_site_refinement_flags_posn
_atom_site_occupancy
C C1 0.39480(18) 0.22002(12) 0.37092(12) 0.0127(3) Uani d . . 1
C C2 0.38139(18) 0.13165(11) 0.29664(12) 0.0122(3) Uani d . . 1
C C3 0.36719(18) 0.20466(12) 0.18511(12) 0.0126(3) Uani d . . 1
C C4 0.3496(2) 0.17689(13) 0.08405(13) 0.0163(3) Uani d . . 1
H H4 0.3452 0.1007 0.0764 0.02 Uiso calc U R 1
C C5 0.3384(2) 0.26298(14) -0.00688(14) 0.0201(3) Uani d . . 1
H H5 0.3265 0.2452 -0.0772 0.024 Uiso calc U R 1
C C6 0.3445(2) 0.37463(14) 0.00439(14) 0.0208(3) Uani d . . 1
H H6 0.3367 0.432 -0.0585 0.025 Uiso calc U R 1
C C7 0.3620(2) 0.40387(13) 0.10668(14) 0.0177(3) Uani d . . 1
H H7 0.3668 0.4799 0.1146 0.021 Uiso calc U R 1
C C8 0.37193(18) 0.31744(12) 0.19573(12) 0.0128(3) Uani d . . 1
C C9 0.54458(19) 0.02651(12) 0.29029(13) 0.0135(3) Uani d . . 1
H H9 0.5907 0.0248 0.3585 0.016 Uiso calc U R 1
C C10 0.46962(19) -0.07820(12) 0.30688(13) 0.0150(3) Uani d . . 1
H H10A 0.5461 -0.1479 0.3365 0.018 Uiso calc U R 1
H H10B 0.4509 -0.0933 0.2342 0.018 Uiso calc U R 1
C C11 0.29615(19) -0.04068(12) 0.39640(13) 0.0135(3) Uani d . . 1
H H11 0.3187 -0.0383 0.4725 0.016 Uiso calc U R 1
C C12 0.3930(2) 0.42884(13) 0.35047(14) 0.0174(3) Uani d . . 1
H H12A 0.3661 0.4174 0.4357 0.021 Uiso calc U R 1
H H12B 0.3007 0.4939 0.3296 0.021 Uiso calc U R 1
C C13 0.56713(19) 0.46173(12) 0.30525(13) 0.0141(3) Uani d . . 1
C C14 0.5769(2) 0.57157(13) 0.32211(14) 0.0199(3) Uani d . . 1
H H14 0.4747 0.6245 0.3594 0.024 Uiso calc U R 1
C C15 0.7353(2) 0.60341(13) 0.28459(15) 0.0213(3) Uani d . . 1
H H15 0.7411 0.6778 0.2971 0.026 Uiso calc U R 1
C C16 0.8854(2) 0.52758(13) 0.22898(15) 0.0201(3) Uani d . . 1
H H16 0.9933 0.5501 0.2028 0.024 Uiso calc U R 1
C C17 0.8767(2) 0.41864(13) 0.21178(14) 0.0199(3) Uani d . . 1
H H17 0.979 0.3663 0.1737 0.024 Uiso calc U R 1
C C18 0.7183(2) 0.38601(12) 0.25022(13) 0.0164(3) Uani d . . 1
H H18 0.7135 0.3111 0.2387 0.02 Uiso calc U R 1
C C19 0.69162(19) 0.03299(12) 0.18365(13) 0.0151(3) Uani d . . 1
C C20 0.9115(2) 0.13673(14) 0.08965(15) 0.0232(3) Uani d . . 1
H H20A 0.9843 0.0608 0.0643 0.028 Uiso calc U R 1
H H20B 0.9852 0.1753 0.1148 0.028 Uiso calc U R 1
C C21 0.8496(3) 0.20878(17) -0.00943(17) 0.0356(5) Uani d . . 1
H H21A 0.7873 0.1669 -0.0398 0.053 Uiso calc U R 1
H H21B 0.9504 0.2249 -0.0703 0.053 Uiso calc U R 1
H H21C 0.7706 0.2817 0.0169 0.053 Uiso calc U R 1
C C22 0.17742(19) -0.12015(12) 0.40925(13) 0.0141(3) Uani d . . 1
C C23 0.0679(2) -0.10735(14) 0.33747(14) 0.0209(3) Uani d . . 1
H H23 0.0558 -0.0415 0.2833 0.025 Uiso calc U R 1
C C24 -0.0242(2) -0.19049(15) 0.34438(15) 0.0240(3) Uani d . . 1
H H24 -0.099 -0.181 0.2949 0.029 Uiso calc U R 1
C C25 -0.0078(2) -0.28727(13) 0.42312(14) 0.0201(3) Uani d . . 1
H H25 -0.0691 -0.3446 0.4264 0.024 Uiso calc U R 1
C C26 0.0984(2) -0.29975(13) 0.49669(14) 0.0190(3) Uani d . . 1
H H26 0.1088 -0.3652 0.5515 0.023 Uiso calc U R 1
C C27 0.1898(2) -0.21623(13) 0.49025(13) 0.0171(3) Uani d . . 1
H H27 0.2615 -0.2246 0.5415 0.021 Uiso calc U R 1
N N1 0.38644(16) 0.32499(10) 0.30709(11) 0.0138(2) Uani d . . 1
N N2 0.23221(16) 0.07772(10) 0.34766(11) 0.0142(2) Uani d . . 1
H H1N 0.146(3) 0.1245(16) 0.4014(17) 0.021 Uiso d U . 1
O O1 0.41129(14) 0.20043(9) 0.46909(9) 0.0179(2) Uani d . . 1
O O2 0.74103(15) -0.03108(10) 0.10784(10) 0.0241(3) Uani d . . 1
O O3 0.76498(14) 0.11928(9) 0.18640(9) 0.0172(2) Uani d . . 1

loop_
_atom_site_aniso_label
_atom_site_aniso_U_11
_atom_site_aniso_U_22
_atom_site_aniso_U_33
_atom_site_aniso_U_12
_atom_site_aniso_U_13
_atom_site_aniso_U_23
C1 0.0083(6) 0.0133(6) 0.0159(7) -0.0017(5) -0.0024(5) -0.0021(5)
C2 0.0112(6) 0.0118(6) 0.0140(6) -0.0032(5) -0.0032(5) -0.0017(5)
C3 0.0097(6) 0.0141(6) 0.0142(6) -0.0029(5) -0.0034(5) -0.0003(5)
C4 0.0153(7) 0.0170(7) 0.0192(7) -0.0050(5) -0.0068(6) -0.0024(5)
C5 0.0209(8) 0.0264(8) 0.0167(7) -0.0077(6) -0.0090(6) -0.0008(6)
C6 0.0209(8) 0.0225(8) 0.0206(8) -0.0078(6) -0.0099(6) 0.0067(6)
C7 0.0166(7) 0.0155(7) 0.0230(8) -0.0063(5) -0.0080(6) 0.0022(6)
C8 0.0099(6) 0.0150(6) 0.0146(6) -0.0034(5) -0.0048(5) -0.0003(5)
C9 0.0115(6) 0.0128(6) 0.0162(7) -0.0019(5) -0.0037(5) -0.0023(5)
C10 0.0136(7) 0.0141(6) 0.0173(7) -0.0033(5) -0.0037(5) -0.0015(5)
C11 0.0131(7) 0.0130(6) 0.0151(6) -0.0036(5) -0.0044(5) -0.0009(5)
C12 0.0164(7) 0.0155(7) 0.0213(7) -0.0040(5) -0.0033(6) -0.0074(6)
C13 0.0144(7) 0.0133(6) 0.0164(7) -0.0027(5) -0.0062(5) -0.0030(5)
C14 0.0184(7) 0.0157(7) 0.0280(8) -0.0029(6) -0.0081(6) -0.0071(6)
C15 0.0216(8) 0.0147(7) 0.0325(9) -0.0054(6) -0.0118(7) -0.0046(6)
C16 0.0176(7) 0.0184(7) 0.0277(8) -0.0073(6) -0.0096(6) 0.0001(6)
C17 0.0163(7) 0.0187(7) 0.0254(8) -0.0043(6) -0.0052(6) -0.0038(6)
C18 0.0165(7) 0.0127(6) 0.0214(7) -0.0037(5) -0.0055(6) -0.0038(5)
C19 0.0110(6) 0.0150(6) 0.0198(7) -0.0023(5) -0.0043(5) -0.0032(5)
C20 0.0143(7) 0.0238(8) 0.0287(9) -0.0090(6) 0.0065(6) -0.0089(7)
C21 0.0342(11) 0.0358(10) 0.0287(10) -0.0113(8) 0.0061(8) -0.0005(8)
C22 0.0134(7) 0.0129(6) 0.0153(7) -0.0038(5) -0.0014(5) -0.0020(5)
C23 0.0222(8) 0.0211(7) 0.0230(8) -0.0101(6) -0.0100(6) 0.0041(6)
C24 0.0257(9) 0.0274(8) 0.0262(8) -0.0141(7) -0.0133(7) 0.0027(7)
C25 0.0183(7) 0.0185(7) 0.0246(8) -0.0082(6) -0.0018(6) -0.0049(6)
C26 0.0187(7) 0.0139(7) 0.0238(8) -0.0051(6) -0.0041(6) 0.0000(6)
C27 0.0163(7) 0.0172(7) 0.0191(7) -0.0045(5) -0.0063(6) -0.0009(6)
N1 0.0151(6) 0.0122(5) 0.0164(6) -0.0043(4) -0.0054(5) -0.0031(4)
N2 0.0109(6) 0.0111(5) 0.0198(6) -0.0034(4) -0.0023(5) -0.0006(5)
O1 0.0181(5) 0.0215(5) 0.0152(5) -0.0039(4) -0.0062(4) -0.0027(4)
O2 0.0205(6) 0.0253(6) 0.0264(6) -0.0097(5) 0.0040(5) -0.0132(5)
O3 0.0132(5) 0.0179(5) 0.0201(5) -0.0063(4) 0.0017(4) -0.0068(4)

loop_
_atom_type_symbol
_atom_type_description
_atom_type_scat_dispersion_real
_atom_type_scat_dispersion_imag
_atom_type_scat_source
C C 0.0033 0.0016 'International Tables Vol C Tables 4.2.6.8 and 6.1.1.4'
H H 0.0000 0.0000 'International Tables Vol C Tables 4.2.6.8 and 6.1.1.4'
N N 0.0061 0.0033 'International Tables Vol C Tables 4.2.6.8 and 6.1.1.4'
O O 0.0106 0.0060 'International Tables Vol C Tables 4.2.6.8 and 6.1.1.4'

loop_
_geom_angle_atom_site_label_1
_geom_angle_atom_site_label_2
_geom_angle_atom_site_label_3
_geom_angle
O1 C1 N1 125.36(13)
O1 C1 C2 126.21(13)
N1 C1 C2 108.43(12)
N2 C2 C3 112.70(12)
N2 C2 C1 114.01(11)
C3 C2 C1 101.84(11)
N2 C2 C9 103.26(10)
C3 C2 C9 116.70(11)
C1 C2 C9 108.71(11)
C4 C3 C8 120.17(13)
C4 C3 C2 130.73(13)
C8 C3 C2 109.10(12)
C3 C4 C5 118.65(14)
C6 C5 C4 120.67(14)
C5 C6 C7 121.18(14)
C8 C7 C6 117.15(14)
C7 C8 C3 122.18(13)
C7 C8 N1 128.20(13)
C3 C8 N1 109.62(12)
C19 C9 C10 115.16(12)
C19 C9 C2 114.24(12)
C10 C9 C2 104.21(11)
C9 C10 C11 101.39(11)
N2 C11 C22 114.62(12)
N2 C11 C10 100.74(11)
C22 C11 C10 111.72(12)
N1 C12 C13 114.30(12)
C18 C13 C14 118.82(14)
C18 C13 C12 122.45(13)
C14 C13 C12 118.71(13)
C15 C14 C13 120.25(14)
C14 C15 C16 120.56(14)
C15 C16 C17 119.55(15)
C16 C17 C18 120.04(15)
C13 C18 C17 120.78(14)
O2 C19 O3 124.35(14)
O2 C19 C9 125.65(13)
O3 C19 C9 109.97(12)
O3 C20 C21 111.31(14)
C23 C22 C27 118.86(14)
C23 C22 C11 122.62(13)
C27 C22 C11 118.28(13)
C22 C23 C24 120.31(15)
C25 C24 C23 120.47(15)
C26 C25 C24 119.69(14)
C25 C26 C27 119.84(14)
C26 C27 C22 120.79(14)
C1 N1 C8 111.00(11)
C1 N1 C12 123.48(13)
C8 N1 C12 125.52(12)
C11 N2 C2 109.28(11)
C19 O3 C20 117.11(12)

loop_
_geom_bond_atom_site_label_1
_geom_bond_atom_site_label_2
_geom_bond_distance
C1 O1 1.2172(18)
C1 N1 1.3718(18)
C1 C2 1.5465(19)
C2 N2 1.4754(18)
C2 C3 1.510(2)
C2 C9 1.570(2)
C3 C4 1.378(2)
C3 C8 1.3997(19)
C4 C5 1.396(2)
C5 C6 1.392(2)
C6 C7 1.399(2)
C7 C8 1.382(2)
C8 N1 1.4106(18)
C9 C19 1.505(2)
C9 C10 1.5120(19)
C10 C11 1.529(2)
C11 N2 1.4737(18)
C11 C22 1.505(2)
C12 N1 1.4546(18)
C12 C13 1.514(2)
C13 C18 1.389(2)
C13 C14 1.4002(19)
C14 C15 1.386(2)
C15 C16 1.387(2)
C16 C17 1.388(2)
C17 C18 1.391(2)
C19 O2 1.2059(18)
C19 O3 1.3458(17)
C20 O3 1.4567(18)
C20 C21 1.497(3)
C22 C23 1.387(2)
C22 C27 1.398(2)
C23 C24 1.391(2)
C24 C25 1.389(2)
C25 C26 1.383(2)
C26 C27 1.392(2)
